data_1000029
loop_
_publ_author_name
'Izumi, F.'
'Mitomo, M.'
'Bando, Y.'

_publ_section_title
;
 Rietveld refinements for calcium and yttrium containing \a-sialons
;
_journal_coden_ASTM JMTSAS
_journal_issue 9
_journal_name_full 'Journal of Materials Science'
_journal_page_first 3115
_journal_page_last 3120
_journal_paper_doi 10.1007/BF01026991
_journal_volume 19
_journal_year 1984
_chemical_formula_structural 'Y.5 (Si9.3 Al2.7) (N15.1 O.9)'
_chemical_formula_sum 'Al2.7 N15.1 O0.9 Si9.3 Y0.5'
_chemical_name_systematic 'Yttrium alumosilicate nitrogen oxide *'
_space_group_IT_number 159
_symmetry_cell_setting trigonal
_symmetry_Int_Tables_number 159
_symmetry_space_group_name_Hall 'P 3 -2c'
_symmetry_space_group_name_H-M 'P 3 1 c'
_cell_angle_alpha 90
_cell_angle_beta 90
_cell_angle_gamma 120
_cell_formula_units_Z 1
_cell_length_a 7.82927(7)
_cell_length_b 7.82927(7)
_cell_length_c 5.70757(6)
_cell_volume 303.0
_refine_ls_R_factor_all 0.059
_cod_original_formula_sum 'Al2.7 N15.1 O.9 Si9.3 Y.5'
_cod_database_code 1000029

loop_
_symmetry_equiv_pos_as_xyz
x,y,z
-y,x-y,z
y-x,-x,z
y,x,1/2+z
x-y,-y,1/2+z
-x,y-x,1/2+z

loop_
_atom_site_label
_atom_site_type_symbol
_atom_site_symmetry_multiplicity
_atom_site_Wyckoff_symbol
_atom_site_fract_x
_atom_site_fract_y
_atom_site_fract_z
_atom_site_occupancy
_atom_site_attached_hydrogens
_atom_site_calc_flag
Y1 Y4+ 2 b 0.3333 0.6667 0.242(2) 0.272(2) 0 d
Si1 Si4+ 6 c 0.5087(2) 0.0819(1) 0.213(1) 0.77 0 d
Al1 Al3+ 6 c 0.5087(2) 0.0819(1) 0.213(1) 0.23 0 d
Si2 Si4+ 6 c 0.1706(2) 0.2533(2) 0.002(2) 0.77 0 d
Al2 Al3+ 6 c 0.1706(2) 0.2533(2) 0.002(2) 0.23 0 d
N1 N3- 2 a 0. 0. 0. 0.94 0 d
O1 O2- 2 a 0. 0. 0. 0.06 0 d
N2 N3- 2 b 0.3333 0.6667 0.653(2) 0.94 0 d
O2 O2- 2 b 0.3333 0.6667 0.653(2) 0.06 0 d
N3 N3- 6 c 0.3458(3) -0.0472(4) -0.005(2) 0.94 0 d
O3 O2- 6 c 0.3458(3) -0.0472(4) -0.005(2) 0.06 0 d
N4 N3- 6 c 0.3219(4) 0.3180(4) 0.246(2) 0.94 0 d
O4 O2- 6 c 0.3219(4) 0.3180(4) 0.246(2) 0.06 0 d

loop_
_atom_type_symbol
_atom_type_oxidation_number
Y4+ 3.600
Si4+ 4.000
Al3+ 3.000
N3- -3.000
O2- -2.000
